data_7713249
loop_
_publ_author_name
'Lindquist-Kleissler, Brent'
'Johnstone, Timothy C.'

_publ_section_title
;
 Models of the putative antimony(V)-diolate motifs in antileishmanial
 pentavalent antimonial drugs.
;
_journal_name_full 'Dalton transactions (Cambridge, England : 2003)'
_journal_paper_doi 10.1039/d3dt01623d
_journal_year 2023
_chemical_formula_moiety 'C27 H31 O2 Sb'
_chemical_formula_sum 'C27 H31 O2 Sb'
_chemical_formula_weight 509.27
_space_group_crystal_system triclinic
_space_group_IT_number 2
_space_group_name_Hall '-P 1'
_space_group_name_H-M_alt 'P -1'
_atom_sites_solution_hydrogens geom
_atom_sites_solution_primary dual
_audit_creation_date 2022-12-13
_audit_creation_method
;
Olex2 1.5
(compiled 2022.04.07 svn.rca3783a0 for OlexSys, GUI svn.r6498)
;
_audit_update_record
;
2023-05-27 deposited with the CCDC.	2023-06-20 downloaded from the CCDC.
;
_cell_angle_alpha 63.873(5)
_cell_angle_beta 84.156(4)
_cell_angle_gamma 65.488(4)
_cell_formula_units_Z 2
_cell_length_a 10.0944(4)
_cell_length_b 11.6974(5)
_cell_length_c 12.2709(6)
_cell_measurement_reflns_used 16139
_cell_measurement_temperature 101(2)
_cell_measurement_theta_max 72.7410
_cell_measurement_theta_min 4.0010
_cell_volume 1177.82(11)
_computing_cell_refinement 'CrysAlisPro 1.171.42.64a (Rigaku OD, 2022)'
_computing_data_collection 'CrysAlisPro 1.171.42.64a (Rigaku OD, 2022)'
_computing_data_reduction 'CrysAlisPro 1.171.42.64a (Rigaku OD, 2022)'
_computing_molecular_graphics 'Olex2 1.5 (Dolomanov et al., 2009)'
_computing_publication_material 'Olex2 1.5 (Dolomanov et al., 2009)'
_computing_structure_refinement 'SHELXL 2018/3 (Sheldrick, 2015)'
_computing_structure_solution 'SHELXT 2018/2 (Sheldrick, 2018)'
_diffrn_ambient_environment N~2~
_diffrn_ambient_temperature 101(2)
_diffrn_detector 'Hybrid Pixel Array Detector'
_diffrn_detector_area_resol_mean 10.0000
_diffrn_detector_type HyPix
_diffrn_measured_fraction_theta_full 0.997
_diffrn_measured_fraction_theta_max 0.997
_diffrn_measurement_details
;
List of Runs (angles in degrees, time in seconds):

  # Type    Start    End  Width  t~exp~   \w     \q     \k     \f   Frames
#--------------------------------------------------------------------------
  1  \w   -112.00 -83.00   0.50    0.34    --  -49.41-157.00 -56.00   58
  2  \w    -92.00 -67.00   0.50    0.34    --  -49.41 157.00 -21.00   50
  3  \w    -49.00 -11.00   0.50    0.34    --  -49.41 120.00-177.00   76
  4  \w     33.00  87.00   0.50    0.34    --   49.41-120.00  98.00  108
  5  \w     86.00 118.00   0.50    0.34    --   49.41 157.00 -21.00   64
  6  \w     77.00 102.00   0.50    0.34    --   49.41-157.00 -56.00   50
  7  \w    -84.00 -18.00   0.50    1.34    --  -84.25 120.00-177.00  132
  8  \w   -139.00-114.00   0.50    1.34    --  -84.25-120.00  98.00   50
  9  \w   -102.00 -76.00   0.50    1.34    --  -84.25-157.00 -56.00   52
 10  \w    106.00 132.00   0.50    1.34    --  105.75-157.00 -56.00   52
 11  \w     75.00 131.00   0.50    1.34    --  105.75 157.00 -21.00  112
 12  \w    103.00 175.00   0.50    1.34    --  105.75 120.00-177.00  144
 13  \w     83.00 108.00   0.50    1.34    --  105.75-120.00  98.00   50
 14  \w     -7.00  18.00   0.50    0.34    --   16.00  82.00-122.25   50
 15  \w     -8.00  17.00   0.50    0.34    --   16.00  84.00 116.41   50
 16  \w      2.00  28.00   0.50    0.34    --   20.00  72.00  16.98   52
 17  \w    -37.00 -12.00   0.50    0.34    --  -28.00 -67.00 156.72   50
 18  \w    -39.00 -14.00   0.50    0.34    --  -28.00 -66.00  88.70   50
 19  \w     19.00  45.00   0.50    0.34    --   32.00  60.00-171.49   52
 20  \w     20.00  49.00   0.50    0.34    --   32.00  60.00 -73.92   58
 21  \w     22.00  47.00   0.50    0.34    --   36.00  61.00  36.00   50
 22  \w     23.00  53.00   0.50    0.34    --   36.00  59.00  97.95   60
 23  \w     22.00  47.00   0.50    0.34    --   36.00  60.00  -1.80   50
 24  \w    -53.00 -28.00   0.50    0.34    --  -40.00 -59.00-110.14   50
 25  \w     27.00  53.00   0.50    0.34    --   40.00  59.00 -50.81   52
 26  \w     27.00  52.00   0.50    0.34    --   40.00  59.00 139.14   50
 27  \w    -66.00 -37.00   0.50    0.34    --  -48.00 -53.00 159.75   58
 28  \w     42.00  73.00   0.50    0.34    --   49.41  56.00-139.60   62
 29  \w     96.00 121.00   0.50    0.34    --   49.41  56.00-139.60   50
 30  \w   -114.00 -89.00   0.50    0.34    --  -56.00 -52.00  90.72   50
 31  \w    -70.00 -44.00   0.50    0.34    --  -56.00 -54.00-161.52   52
 32  \w    -70.00 -45.00   0.50    0.34    --  -56.00 -52.00  90.72   50
 33  \w    -77.00 -44.00   0.50    0.34    --  -56.00 -56.00 -31.12   66
 34  \w   -113.00 -87.00   0.50    0.34    --  -56.00 -54.00-161.52   52
 35  \w   -105.00 -47.00   0.50    0.34    --  -60.00 -56.00 -84.83  116
 36  \w   -130.00-101.00   0.50    0.34    --  -60.00 -53.00  68.76   58
 37  \w    -74.00 -48.00   0.50    0.34    --  -60.00 -53.00  -6.27   52
 38  \w    -77.00 -48.00   0.50    0.34    --  -60.00 -53.00  68.76   58
 39  \w     48.00  73.00   0.50    0.34    --   60.00  55.00 110.75   50
 40  \w     48.00  74.00   0.50    0.34    --   60.00  54.00 -50.17   52
 41  \w    -80.00 -55.00   0.50    0.34    --  -64.00 -50.00  10.55   50
 42  \w    -81.00 -56.00   0.50    1.34    --  -68.00 -54.00 177.78   50
 43  \w     57.00  82.00   0.50    0.34    --   68.00  55.00 142.60   50
 44  \w    -86.00 -60.00   0.50    1.34    --  -72.00 -54.00 144.90   52
 45  \w    -86.00 -60.00   0.50    1.34    --  -72.00 -54.00 133.00   52
 46  \w    -92.00 -64.00   0.50    1.34    --  -76.00 -56.00-116.65   56
 47  \w    -92.00 -66.00   0.50    1.34    --  -76.00 -49.00 -54.20   52
 48  \w    -89.00 -63.00   0.50    1.34    --  -76.00 -56.00  48.11   52
 49  \w    -95.00 -69.00   0.50    1.34    --  -80.00 -55.00 116.23   52
 50  \w   -106.00 -73.00   0.50    1.34    --  -84.25 -51.00 -72.41   66
 51  \w    -97.00 -72.00   0.50    1.34    --  -84.25 -55.00 -76.77   50
 52  \w   -118.00 -74.00   0.50    1.34    --  -84.25 -51.00-147.83   88
 53  \w    -99.00 -72.00   0.50    1.34    --  -84.25 -55.00 -14.52   54
 54  \w   -153.00-112.00   0.50    1.34    --  -84.25 -55.00 -14.52   82
 55  \w   -146.00-121.00   0.50    1.34    --  -84.25 -51.00-147.83   50
 56  \w   -105.00 -73.00   0.50    1.34    --  -84.25 -53.00 100.33   64
 57  \w   -155.00-115.00   0.50    1.34    --  -84.25 -53.00 -52.25   80
 58  \w   -137.00-111.00   0.50    1.34    --  -84.25 -51.00 -72.41   52
 59  \w   -108.00 -72.00   0.50    1.34    --  -84.25 -54.00 126.30   72
 60  \w   -100.00 -72.00   0.50    1.34    --  -84.25 -54.00   8.90   56
 61  \w   -156.00-128.00   0.50    1.34    --  -84.25 -54.00 126.30   56
 62  \w   -125.00 -72.00   0.50    1.34    --  -84.25 -55.00-121.80  106
 63  \w   -153.00-122.00   0.50    1.34    --  -84.25 -52.00  21.43   62
 64  \w   -101.00 -76.00   0.50    1.34    --  -84.25 -56.00 142.56   50
 65  \w   -141.00-115.00   0.50    1.34    --  -84.25 -56.00 142.56   52
 66  \w    -98.00 -73.00   0.50    1.34    --  -84.25 -53.00 -52.25   50
 67  \w    -98.00 -73.00   0.50    1.34    --  -84.25 -52.00  21.43   50
 68  \w    -99.00 -73.00   0.50    1.34    --  -84.25 -50.00-176.44   52
 69  \w    -99.00 -73.00   0.50    1.34    --  -84.25 -52.00  78.05   52
 70  \w   -102.00 -72.00   0.50    1.34    --  -84.25 -55.00 150.01   60
 71  \w   -133.00-107.00   0.50    1.34    --  -84.25 -55.00 -76.77   52
 72  \w    -99.00 -72.00   0.50    1.34    --  -84.25 -55.00  45.42   54
 73  \w   -102.00 -76.00   0.50    1.34    --  -84.25 -56.00   4.48   52
 74  \w   -138.00-112.00   0.50    1.34    --  -84.25 -56.00   4.48   52
 75  \w    -62.00 -27.00   0.50    1.34    --  -84.25  57.00  60.00   70
 76  \w   -103.00 -77.00   0.50    1.34    --  -84.25 -56.00 -24.43   52
 77  \w   -100.00 -75.00   0.50    1.34    --  -84.25 -52.00 -91.49   50
 78  \w   -106.00 -72.00   0.50    1.34    --  -84.25 -55.00 174.37   68
 79  \w   -155.00-118.00   0.50    1.34    --  -84.25 -55.00 174.37   74
 80  \w   -102.00 -74.00   0.50    1.34    --  -84.25 -54.00  70.22   56
 81  \w     93.00 166.00   0.50    1.34    --  105.75  57.00 -30.00  146
 82  \w     79.00 104.00   0.50    1.34    --  105.75 -99.00 150.00   50
 83  \w     43.00  69.00   0.50    1.34    --  105.75 -99.00 150.00   52
 84  \w     77.00 106.00   0.50    1.34    --  105.75-125.00 -60.00   58
 85  \w     48.00  73.00   0.50    1.34    --  105.75-125.00 -60.00   50
 86  \w    101.00 153.00   0.50    1.34    --  105.75  57.00   0.00  104
 87  \w     34.00  63.00   0.50    1.34    --  105.75 -57.00   0.00   58
 88  \w     37.00  64.00   0.50    1.34    --  105.75 -57.00 -60.00   54
 89  \w    146.00 172.00   0.50    1.34    --  105.75  19.00 120.00   52
 90  \w     98.00 136.00   0.50    1.34    --  105.75  19.00 120.00   76
 91  \w     77.00 106.00   0.50    1.34    --  105.75 -99.00 -60.00   58
 92  \w     35.00  66.00   0.50    1.34    --  105.75 -57.00  90.00   62
 93  \w     77.00 106.00   0.50    1.34    --  105.75 -99.00  90.00   58
 94  \w     39.00  72.00   0.50    1.34    --  105.75 -99.00  90.00   66
 95  \w     38.00  74.00   0.50    1.34    --  105.75 -99.00 -60.00   72
 96  \w     98.00 163.00   0.50    1.34    --  105.75  38.00 150.00  130
 97  \w     98.00 177.00   0.50    1.34    --  105.75  38.00 -90.00  158
 98  \w     35.00  66.00   0.50    1.34    --  105.75 -57.00 -30.00   62
 99  \w    111.00 136.00   0.50    1.34    --  105.75  77.00   0.00   50
100  \w     36.00  62.00   0.50    1.34    --  105.75 -57.00-180.00   52
101  \w     37.00  67.00   0.50    1.34    --  105.75 -57.00  60.00   60
102  \w     58.00 100.00   0.50    1.34    --  105.75-125.00  30.00   84
103  \w     41.00  67.00   0.50    1.34    --  105.75 -57.00 -90.00   52
104  \w    135.00 165.00   0.50    1.34    --  105.75  57.00  60.00   60
105  \w     41.00  67.00   0.50    1.34    --  105.75 -57.00 150.00   52
106  \w     95.00 129.00   0.50    1.34    --  105.75  57.00  60.00   68
107  \w    127.00 169.00   0.50    1.34    --  105.75  38.00-180.00   84
108  \w     34.00  67.00   0.50    1.34    --  105.75 -57.00 120.00   66
;
_diffrn_measurement_device 'four-circle diffractometer'
_diffrn_measurement_device_type 'XtaLAB Synergy, Dualflex, HyPix'
_diffrn_measurement_method '\w scans'
_diffrn_orient_matrix_type 'CrysAlisPro convention (1999,Acta A55,543-557)'
_diffrn_orient_matrix_UB_11 0.0272028000
_diffrn_orient_matrix_UB_12 -0.1426189000
_diffrn_orient_matrix_UB_13 0.1087632000
_diffrn_orient_matrix_UB_21 0.0380830000
_diffrn_orient_matrix_UB_22 -0.0691288000
_diffrn_orient_matrix_UB_23 -0.0873877000
_diffrn_orient_matrix_UB_31 0.1619334000
_diffrn_orient_matrix_UB_32 -0.0292940000
_diffrn_orient_matrix_UB_33 0.0167634000
_diffrn_radiation_monochromator mirror
_diffrn_radiation_probe x-ray
_diffrn_radiation_type 'Cu K\a'
_diffrn_radiation_wavelength 1.54184
_diffrn_reflns_av_R_equivalents 0.0663
_diffrn_reflns_av_unetI/netI 0.0371
_diffrn_reflns_Laue_measured_fraction_full 0.997
_diffrn_reflns_Laue_measured_fraction_max 0.997
_diffrn_reflns_limit_h_max 12
_diffrn_reflns_limit_h_min -10
_diffrn_reflns_limit_k_max 13
_diffrn_reflns_limit_k_min -13
_diffrn_reflns_limit_l_max 14
_diffrn_reflns_limit_l_min -14
_diffrn_reflns_number 27689
_diffrn_reflns_point_group_measured_fraction_full 0.997
_diffrn_reflns_point_group_measured_fraction_max 0.997
_diffrn_reflns_theta_full 67.070
_diffrn_reflns_theta_max 67.070
_diffrn_reflns_theta_min 4.032
_diffrn_source 'micro-focus sealed X-ray tube'
_diffrn_source_type 'PhotonJet (Cu) X-ray Source'
_exptl_absorpt_coefficient_mu 9.434
_exptl_absorpt_correction_T_max 0.781
_exptl_absorpt_correction_T_min 0.533
_exptl_absorpt_correction_type gaussian
_exptl_absorpt_process_details
;
CrysAlisPro 1.171.42.64a (Rigaku Oxford Diffraction, 2022)
Numerical absorption correction based on gaussian integration over
a multifaceted crystal model
Empirical absorption correction using spherical harmonics,
implemented in SCALE3 ABSPACK scaling algorithm.
;
_exptl_crystal_colour Colorless
_exptl_crystal_density_diffrn 1.436
_exptl_crystal_description Plate
_exptl_crystal_F_000 520
_exptl_crystal_size_max 0.11
_exptl_crystal_size_mid 0.07
_exptl_crystal_size_min 0.04
_refine_diff_density_max 1.012
_refine_diff_density_min -1.713
_refine_diff_density_rms 0.095
_refine_ls_extinction_method none
_refine_ls_goodness_of_fit_ref 1.093
_refine_ls_hydrogen_treatment constr
_refine_ls_matrix_type full
_refine_ls_number_parameters 338
_refine_ls_number_reflns 4184
_refine_ls_number_restraints 285
_refine_ls_restrained_S_all 1.058
_refine_ls_R_factor_all 0.0438
_refine_ls_R_factor_gt 0.0392
_refine_ls_shift/su_max 0.001
_refine_ls_shift/su_mean 0.000
_refine_ls_structure_factor_coef Fsqd
_refine_ls_weighting_details 'w=1/[\s^2^(Fo^2^)+(0.0417P)^2^+2.4993P] where P=(Fo^2^+2Fc^2^)/3'
_refine_ls_weighting_scheme calc
_refine_ls_wR_factor_gt 0.0939
_refine_ls_wR_factor_ref 0.0961
_reflns_Friedel_coverage 0.000
_reflns_number_gt 3794
_reflns_number_total 4184
_reflns_threshold_expression 'I > 2\s(I)'
_cod_data_source_file d3dt01623d2.cif
_cod_data_source_block 3
_cod_database_code 7713249
_shelx_shelxl_version_number 2018/3
_chemical_oxdiff_formula 'Sb O2 C27 H31'
_chemical_oxdiff_usercomment BLK0529
_shelx_space_group_comment
;
The symmetry employed for this shelxl refinement is uniquely defined
by the following loop, which should always be used as a source of
symmetry information in preference to the above space-group names.
They are only intended as comments.
;
_shelx_estimated_absorpt_t_max 0.704
_shelx_estimated_absorpt_t_min 0.423
_olex2_refinement_description
;
1. Fixed Uiso
 At 1.2 times of:
  All C(H) groups, All C(H,H) groups
 At 1.5 times of:
  All C(H,H,H) groups
2. Uiso/Uaniso restraints and constraints
O1A \\sim C1A \\sim C2A \\sim C3A \\sim C4A \\sim C5A \\sim C6A \\sim O1B \\sim
C1B \\sim C2B \\sim C3B \\sim C4B \\sim C5B \\sim C6B: within 2A with sigma of
0.04 and sigma for terminal atoms of 0.08 within 2A
3. Rigid body (RIGU) restrains
 O1A, C1A, C2A, C3A, C4A, C5A, C6A, O1B, C1B, C2B, C3B, C4B, C5B, C6B
 with sigma for 1-2 distances of 0.004 and sigma for 1-3 distances of 0.004
4. Same fragment restrains
{O1A, C1A, C2A, C3A, C4A, C5A, C6A} sigma for 1-2: 0.02, 1-3: 0.04
as in
{O1B, C1B, C2B, C3B, C4B, C5B, C6B}
5. Others
 Sof(O1B)=Sof(C1B)=Sof(H1B)=Sof(C2B)=Sof(H2B)=Sof(C3B)=Sof(H3BA)=Sof(H3BB)=
 Sof(C4B)=Sof(H4BA)=Sof(H4BB)=Sof(C5B)=Sof(H5BA)=Sof(H5BB)=Sof(C6B)=Sof(H6BA)=
 Sof(H6BB)=1-FVAR(1)
 Sof(O1A)=Sof(C1A)=Sof(H1A)=Sof(C2A)=Sof(H2A)=Sof(C3A)=Sof(H3AA)=Sof(H3AB)=
 Sof(C4A)=Sof(H4AA)=Sof(H4AB)=Sof(C5A)=Sof(H5AA)=Sof(H5AB)=Sof(C6A)=Sof(H6AA)=
 Sof(H6AB)=FVAR(1)
6.a Ternary CH refined with riding coordinates:
 C1A(H1A), C2A(H2A), C1B(H1B), C2B(H2B)
6.b Secondary CH2 refined with riding coordinates:
 C3A(H3AA,H3AB), C4A(H4AA,H4AB), C5A(H5AA,H5AB), C6A(H6AA,H6AB), C3B(H3BA,
 H3BB), C4B(H4BA,H4BB), C5B(H5BA,H5BB), C6B(H6BA,H6BB)
6.c Aromatic/amide H refined with riding coordinates:
 C12(H12), C13(H13), C15(H15), C16(H16), C22(H22), C23(H23), C25(H25),
 C26(H26), C32(H32), C33(H33), C35(H35), C36(H36)
6.d Idealised Me refined as rotating group:
 C17(H17A,H17B,H17C), C27(H27A,H27B,H27C), C37(H37A,H37B,H37C)
;
_olex2_submission_special_instructions 'No special instructions were received'
_oxdiff_exptl_absorpt_empirical_details
;
Empirical correction (ABSPACK) includes:
- Absorption correction using spherical harmonics
- Frame scaling
- Detector area scaling
;
_oxdiff_exptl_absorpt_empirical_full_max 1.679
_oxdiff_exptl_absorpt_empirical_full_min 0.512

loop_
_space_group_symop_operation_xyz
'x, y, z'
'-x, -y, -z'

loop_
_atom_site_label
_atom_site_type_symbol
_atom_site_fract_x
_atom_site_fract_y
_atom_site_fract_z
_atom_site_U_iso_or_equiv
_atom_site_adp_type
_atom_site_occupancy
_atom_site_site_symmetry_order
_atom_site_calc_flag
_atom_site_refinement_flags_posn
_atom_site_refinement_flags_adp
_atom_site_refinement_flags_occupancy
_atom_site_disorder_assembly
_atom_site_disorder_group
Sb1 Sb 0.36305(3) 0.53428(3) 0.72779(2) 0.03299(11) Uani 1 1 d . . . . .
O2 O 0.5232(4) 0.3770(3) 0.8601(3) 0.0444(8) Uani 1 1 d . . . . .
O1A O 0.4517(6) 0.4052(5) 0.6472(5) 0.0464(16) Uani 0.601(6) 1 d D U P A 1
C1A C 0.5699(9) 0.2745(9) 0.7192(7) 0.0437(19) Uani 0.601(6) 1 d D U P A 1
H1A H 0.643826 0.247674 0.664305 0.052 Uiso 0.601(6) 1 calc R U P A 1
C2A C 0.6409(8) 0.2993(8) 0.8084(7) 0.0441(19) Uani 0.601(6) 1 d D U P A 1
H2A H 0.692688 0.359604 0.759723 0.053 Uiso 0.601(6) 1 calc R U P A 1
C3A C 0.7507(11) 0.1664(10) 0.9030(9) 0.051(3) Uani 0.601(6) 1 d D U P A 1
H3AA H 0.782038 0.186549 0.963899 0.062 Uiso 0.601(6) 1 calc R U P A 1
H3AB H 0.837880 0.128626 0.863744 0.062 Uiso 0.601(6) 1 calc R U P A 1
C4A C 0.6884(12) 0.0550(9) 0.9686(8) 0.058(2) Uani 0.601(6) 1 d D U P A 1
H4AA H 0.765237 -0.033118 1.027361 0.070 Uiso 0.601(6) 1 calc R U P A 1
H4AB H 0.606275 0.088330 1.014135 0.070 Uiso 0.601(6) 1 calc R U P A 1
C5A C 0.6348(10) 0.0294(8) 0.8725(8) 0.049(2) Uani 0.601(6) 1 d D U P A 1
H5AA H 0.717722 -0.004479 0.827938 0.059 Uiso 0.601(6) 1 calc R U P A 1
H5AB H 0.597424 -0.043839 0.913461 0.059 Uiso 0.601(6) 1 calc R U P A 1
C6A C 0.5148(11) 0.1621(9) 0.7830(9) 0.051(2) Uani 0.601(6) 1 d D U P A 1
H6AA H 0.481696 0.142985 0.722088 0.061 Uiso 0.601(6) 1 calc R U P A 1
H6AB H 0.430124 0.194292 0.826925 0.061 Uiso 0.601(6) 1 calc R U P A 1
O1B O 0.3611(9) 0.3682(7) 0.7216(7) 0.042(2) Uani 0.399(6) 1 d D U P A 2
C1B C 0.4732(12) 0.2361(13) 0.8026(10) 0.045(3) Uani 0.399(6) 1 d D U P A 2
H1B H 0.431748 0.164410 0.834359 0.054 Uiso 0.399(6) 1 calc R U P A 2
C2B C 0.5104(13) 0.2551(12) 0.9111(10) 0.047(3) Uani 0.399(6) 1 d D U P A 2
H2B H 0.426116 0.263496 0.961997 0.057 Uiso 0.399(6) 1 calc R U P A 2
C3B C 0.6467(13) 0.1403(14) 0.9912(11) 0.055(3) Uani 0.399(6) 1 d D U P A 2
H3BA H 0.626641 0.057592 1.044129 0.066 Uiso 0.399(6) 1 calc R U P A 2
H3BB H 0.675150 0.171507 1.044525 0.066 Uiso 0.399(6) 1 calc R U P A 2
C4B C 0.7753(14) 0.0979(16) 0.9159(13) 0.050(3) Uani 0.399(6) 1 d D U P A 2
H4BA H 0.806070 0.175654 0.872992 0.060 Uiso 0.399(6) 1 calc R U P A 2
H4BB H 0.859643 0.015295 0.971609 0.060 Uiso 0.399(6) 1 calc R U P A 2
C5B C 0.7307(14) 0.0640(12) 0.8240(12) 0.050(3) Uani 0.399(6) 1 d D U P A 2
H5BA H 0.702648 -0.015550 0.867193 0.060 Uiso 0.399(6) 1 calc R U P A 2
H5BB H 0.814793 0.035603 0.778215 0.060 Uiso 0.399(6) 1 calc R U P A 2
C6B C 0.6020(14) 0.1901(15) 0.7347(11) 0.051(3) Uani 0.399(6) 1 d D U P A 2
H6BA H 0.631533 0.268147 0.687966 0.061 Uiso 0.399(6) 1 calc R U P A 2
H6BB H 0.573953 0.164957 0.676110 0.061 Uiso 0.399(6) 1 calc R U P A 2
C11 C 0.2026(4) 0.6583(4) 0.5711(4) 0.0309(9) Uani 1 1 d . . . . .
C12 C 0.1588(5) 0.8026(4) 0.5169(4) 0.0353(10) Uani 1 1 d . . . . .
H12 H 0.201946 0.842063 0.547815 0.042 Uiso 1 1 calc R U . . .
C13 C 0.0524(5) 0.8894(5) 0.4177(4) 0.0424(11) Uani 1 1 d . . . . .
H13 H 0.024107 0.987636 0.381388 0.051 Uiso 1 1 calc R U . . .
C14 C -0.0126(5) 0.8342(5) 0.3714(4) 0.0429(12) Uani 1 1 d . . . . .
C15 C 0.0321(5) 0.6902(5) 0.4253(4) 0.0438(11) Uani 1 1 d . . . . .
H15 H -0.011260 0.650668 0.394590 0.053 Uiso 1 1 calc R U . . .
C16 C 0.1394(5) 0.6028(5) 0.5238(4) 0.0359(10) Uani 1 1 d . . . . .
H16 H 0.169513 0.504414 0.558784 0.043 Uiso 1 1 calc R U . . .
C17 C -0.1314(6) 0.9297(6) 0.2662(5) 0.0626(17) Uani 1 1 d . . . . .
H17A H -0.211063 0.997715 0.287673 0.094 Uiso 1 1 calc R U . . .
H17B H -0.169199 0.873964 0.248800 0.094 Uiso 1 1 calc R U . . .
H17C H -0.090974 0.979213 0.193789 0.094 Uiso 1 1 calc R U . . .
C21 C 0.4792(4) 0.6629(4) 0.6810(4) 0.0332(9) Uani 1 1 d . . . . .
C22 C 0.4680(5) 0.7373(5) 0.7458(4) 0.0374(10) Uani 1 1 d . . . . .
H22 H 0.406614 0.732635 0.810201 0.045 Uiso 1 1 calc R U . . .
C23 C 0.5463(5) 0.8189(5) 0.7170(4) 0.0419(11) Uani 1 1 d . . . . .
H23 H 0.537338 0.869907 0.761892 0.050 Uiso 1 1 calc R U . . .
C24 C 0.6373(5) 0.8271(5) 0.6236(4) 0.0381(10) Uani 1 1 d . . . . .
C25 C 0.6469(5) 0.7511(5) 0.5597(4) 0.0432(11) Uani 1 1 d . . . . .
H25 H 0.709145 0.754736 0.495821 0.052 Uiso 1 1 calc R U . . .
C26 C 0.5685(5) 0.6706(5) 0.5864(4) 0.0420(11) Uani 1 1 d . . . . .
H26 H 0.575694 0.621013 0.540551 0.050 Uiso 1 1 calc R U . . .
C27 C 0.7185(5) 0.9180(5) 0.5904(5) 0.0471(12) Uani 1 1 d . . . . .
H27A H 0.662926 1.008424 0.522013 0.071 Uiso 1 1 calc R U . . .
H27B H 0.814724 0.872335 0.566863 0.071 Uiso 1 1 calc R U . . .
H27C H 0.731088 0.932616 0.660761 0.071 Uiso 1 1 calc R U . . .
C31 C 0.2238(5) 0.5739(5) 0.8608(4) 0.0368(10) Uani 1 1 d . . . . .
C32 C 0.0746(5) 0.6526(5) 0.8318(4) 0.0409(11) Uani 1 1 d . . . . .
H32 H 0.032330 0.688240 0.751513 0.049 Uiso 1 1 calc R U . . .
C33 C -0.0141(6) 0.6797(5) 0.9200(5) 0.0471(12) Uani 1 1 d . . . . .
H33 H -0.116444 0.733920 0.899088 0.057 Uiso 1 1 calc R U . . .
C34 C 0.0453(6) 0.6285(5) 1.0383(5) 0.0470(12) Uani 1 1 d . . . . .
C35 C 0.1939(6) 0.5502(7) 1.0659(5) 0.0598(15) Uani 1 1 d . . . . .
H35 H 0.236317 0.515080 1.146046 0.072 Uiso 1 1 calc R U . . .
C36 C 0.2831(6) 0.5216(6) 0.9791(4) 0.0531(14) Uani 1 1 d . . . . .
H36 H 0.385146 0.465896 1.000730 0.064 Uiso 1 1 calc R U . . .
C37 C -0.0491(7) 0.6571(7) 1.1353(5) 0.0623(16) Uani 1 1 d . . . . .
H37A H -0.037337 0.729955 1.147256 0.093 Uiso 1 1 calc R U . . .
H37B H -0.019250 0.571224 1.212026 0.093 Uiso 1 1 calc R U . . .
H37C H -0.151874 0.688580 1.109265 0.093 Uiso 1 1 calc R U . . .

loop_
_atom_site_aniso_label
_atom_site_aniso_U_11
_atom_site_aniso_U_22
_atom_site_aniso_U_33
_atom_site_aniso_U_23
_atom_site_aniso_U_13
_atom_site_aniso_U_12
Sb1 0.03153(17) 0.02895(16) 0.02774(16) -0.00893(11) -0.00733(10) -0.00444(11)
O2 0.0417(18) 0.0424(18) 0.0389(17) -0.0164(15) -0.0055(14) -0.0079(15)
O1A 0.049(3) 0.038(3) 0.034(3) -0.016(2) -0.010(2) 0.001(2)
C1A 0.042(4) 0.038(4) 0.037(4) -0.016(3) -0.006(3) -0.003(3)
C2A 0.034(4) 0.044(4) 0.042(4) -0.012(3) -0.004(3) -0.011(3)
C3A 0.049(6) 0.033(5) 0.055(5) -0.015(4) -0.017(4) -0.002(4)
C4A 0.071(6) 0.035(4) 0.046(5) -0.005(4) -0.021(4) -0.011(4)
C5A 0.056(5) 0.032(4) 0.050(5) -0.015(3) -0.007(4) -0.011(4)
C6A 0.050(5) 0.041(4) 0.055(5) -0.021(4) -0.007(4) -0.011(4)
O1B 0.043(5) 0.028(4) 0.044(5) -0.013(3) -0.010(4) -0.004(3)
C1B 0.037(6) 0.035(6) 0.042(6) -0.005(5) -0.003(4) -0.007(5)
C2B 0.042(6) 0.043(6) 0.040(6) -0.013(5) 0.001(4) -0.009(5)
C3B 0.049(7) 0.035(7) 0.048(6) -0.005(5) -0.010(5) 0.001(5)
C4B 0.041(7) 0.038(8) 0.044(7) -0.001(6) -0.009(5) -0.007(6)
C5B 0.045(6) 0.034(6) 0.061(7) -0.023(5) 0.002(5) -0.004(5)
C6B 0.053(7) 0.036(7) 0.041(6) -0.011(5) 0.001(5) -0.004(6)
C11 0.026(2) 0.032(2) 0.024(2) -0.0085(17) -0.0027(16) -0.0053(17)
C12 0.031(2) 0.033(2) 0.033(2) -0.0117(18) -0.0035(18) -0.0066(18)
C13 0.035(2) 0.035(2) 0.038(2) -0.012(2) -0.006(2) 0.001(2)
C14 0.030(2) 0.052(3) 0.032(2) -0.020(2) -0.0057(19) 0.000(2)
C15 0.033(2) 0.056(3) 0.045(3) -0.030(2) -0.004(2) -0.010(2)
C16 0.033(2) 0.039(2) 0.032(2) -0.0162(19) 0.0000(18) -0.0106(19)
C17 0.043(3) 0.070(4) 0.046(3) -0.027(3) -0.022(2) 0.011(3)
C21 0.024(2) 0.035(2) 0.032(2) -0.0096(18) -0.0048(17) -0.0080(18)
C22 0.037(2) 0.046(3) 0.035(2) -0.021(2) 0.0052(19) -0.020(2)
C23 0.042(3) 0.049(3) 0.038(2) -0.021(2) 0.002(2) -0.019(2)
C24 0.027(2) 0.040(2) 0.036(2) -0.0091(19) -0.0067(18) -0.0089(19)
C25 0.035(3) 0.048(3) 0.041(3) -0.018(2) 0.008(2) -0.015(2)
C26 0.038(3) 0.043(3) 0.038(2) -0.019(2) 0.002(2) -0.009(2)
C27 0.039(3) 0.051(3) 0.047(3) -0.015(2) 0.001(2) -0.022(2)
C31 0.040(3) 0.037(2) 0.030(2) -0.0099(18) 0.0012(19) -0.017(2)
C32 0.042(3) 0.034(2) 0.031(2) -0.0111(19) -0.0030(19) -0.005(2)
C33 0.048(3) 0.033(2) 0.045(3) -0.014(2) 0.004(2) -0.006(2)
C34 0.060(3) 0.046(3) 0.042(3) -0.023(2) 0.012(2) -0.027(3)
C35 0.056(3) 0.095(5) 0.037(3) -0.032(3) 0.004(2) -0.035(3)
C36 0.041(3) 0.081(4) 0.036(3) -0.024(3) 0.000(2) -0.025(3)
C37 0.078(4) 0.067(4) 0.058(3) -0.040(3) 0.027(3) -0.037(3)

loop_
_atom_type_symbol
_atom_type_description
_atom_type_scat_dispersion_real
_atom_type_scat_dispersion_imag
_atom_type_scat_source
C C 0.0181 0.0091 'International Tables Vol C Tables 4.2.6.8 and 6.1.1.4'
H H 0.0000 0.0000 'International Tables Vol C Tables 4.2.6.8 and 6.1.1.4'
O O 0.0492 0.0322 'International Tables Vol C Tables 4.2.6.8 and 6.1.1.4'
Sb Sb -0.0562 5.8946 'International Tables Vol C Tables 4.2.6.8 and 6.1.1.4'

loop_
_exptl_crystal_face_index_h
_exptl_crystal_face_index_k
_exptl_crystal_face_index_l
_exptl_crystal_face_perp_dist
2 1 -1 0.0240
-1 0 -2 0.0526
1 0 2 0.0515
-1 0 0 0.0332
2 1 2 0.0354
1 1 2 0.0375
-2 0 1 0.0370
-2 -1 -1 0.0482
2 2 1 0.0188
0 -2 -1 0.0379
-2 -2 -1 0.0473
2 -2 -1 0.0358
0 1 0 0.0173
-1 -2 0 0.0422
1 1 0 0.0106
-1 -1 0 0.0332
2 -1 -2 0.0279
1 -2 -2 0.0277
-2 -1 1 0.0334

loop_
_geom_angle_atom_site_label_1
_geom_angle_atom_site_label_2
_geom_angle_atom_site_label_3
_geom_angle
_geom_angle_site_symmetry_1
_geom_angle_site_symmetry_3
_geom_angle_publ_flag
O2 Sb1 O1A 81.10(17) . . ?
O2 Sb1 C11 164.28(15) . . ?
O2 Sb1 C21 90.67(15) . . ?
O2 Sb1 C31 90.63(15) . . ?
O1A Sb1 C11 84.05(18) . . ?
O1A Sb1 C21 107.2(2) . . ?
O1A Sb1 C31 145.1(2) . . ?
O1B Sb1 O2 78.7(2) . . ?
O1B Sb1 C11 86.4(2) . . ?
O1B Sb1 C21 144.1(3) . . ?
O1B Sb1 C31 107.5(3) . . ?
C21 Sb1 C11 98.68(16) . . ?
C31 Sb1 C11 98.67(16) . . ?
C31 Sb1 C21 106.70(17) . . ?
C2A O2 Sb1 110.1(3) . . ?
C2B O2 Sb1 114.7(5) . . ?
C1A O1A Sb1 115.0(5) . . ?
O1A C1A H1A 108.8 . . ?
O1A C1A C2A 106.8(7) . . ?
O1A C1A C6A 110.3(7) . . ?
C2A C1A H1A 108.8 . . ?
C6A C1A H1A 108.8 . . ?
C6A C1A C2A 113.2(7) . . ?
O2 C2A C1A 107.2(6) . . ?
O2 C2A H2A 107.9 . . ?
O2 C2A C3A 113.1(7) . . ?
C1A C2A H2A 107.9 . . ?
C3A C2A C1A 112.6(7) . . ?
C3A C2A H2A 107.9 . . ?
C2A C3A H3AA 109.2 . . ?
C2A C3A H3AB 109.2 . . ?
C2A C3A C4A 112.1(8) . . ?
H3AA C3A H3AB 107.9 . . ?
C4A C3A H3AA 109.2 . . ?
C4A C3A H3AB 109.2 . . ?
C3A C4A H4AA 110.0 . . ?
C3A C4A H4AB 110.0 . . ?
H4AA C4A H4AB 108.4 . . ?
C5A C4A C3A 108.5(8) . . ?
C5A C4A H4AA 110.0 . . ?
C5A C4A H4AB 110.0 . . ?
C4A C5A H5AA 109.4 . . ?
C4A C5A H5AB 109.4 . . ?
H5AA C5A H5AB 108.0 . . ?
C6A C5A C4A 111.1(7) . . ?
C6A C5A H5AA 109.4 . . ?
C6A C5A H5AB 109.4 . . ?
C1A C6A C5A 110.2(8) . . ?
C1A C6A H6AA 109.6 . . ?
C1A C6A H6AB 109.6 . . ?
C5A C6A H6AA 109.6 . . ?
C5A C6A H6AB 109.6 . . ?
H6AA C6A H6AB 108.1 . . ?
C1B O1B Sb1 114.7(7) . . ?
O1B C1B H1B 108.4 . . ?
O1B C1B C2B 106.9(10) . . ?
O1B C1B C6B 110.4(9) . . ?
C2B C1B H1B 108.4 . . ?
C6B C1B H1B 108.4 . . ?
C6B C1B C2B 114.2(10) . . ?
O2 C2B C1B 104.9(9) . . ?
O2 C2B H2B 108.8 . . ?
O2 C2B C3B 110.4(11) . . ?
C1B C2B H2B 108.8 . . ?
C3B C2B C1B 115.0(10) . . ?
C3B C2B H2B 108.8 . . ?
C2B C3B H3BA 109.2 . . ?
C2B C3B H3BB 109.2 . . ?
C2B C3B C4B 112.0(10) . . ?
H3BA C3B H3BB 107.9 . . ?
C4B C3B H3BA 109.2 . . ?
C4B C3B H3BB 109.2 . . ?
C3B C4B H4BA 109.5 . . ?
C3B C4B H4BB 109.5 . . ?
H4BA C4B H4BB 108.1 . . ?
C5B C4B C3B 110.8(12) . . ?
C5B C4B H4BA 109.5 . . ?
C5B C4B H4BB 109.5 . . ?
C4B C5B H5BA 109.4 . . ?
C4B C5B H5BB 109.4 . . ?
C4B C5B C6B 111.1(11) . . ?
H5BA C5B H5BB 108.0 . . ?
C6B C5B H5BA 109.4 . . ?
C6B C5B H5BB 109.4 . . ?
C1B C6B C5B 110.3(10) . . ?
C1B C6B H6BA 109.6 . . ?
C1B C6B H6BB 109.6 . . ?
C5B C6B H6BA 109.6 . . ?
C5B C6B H6BB 109.6 . . ?
H6BA C6B H6BB 108.1 . . ?
C12 C11 Sb1 117.5(3) . . ?
C16 C11 Sb1 123.8(3) . . ?
C16 C11 C12 118.8(4) . . ?
C11 C12 H12 119.7 . . ?
C13 C12 C11 120.6(4) . . ?
C13 C12 H12 119.7 . . ?
C12 C13 H13 119.6 . . ?
C14 C13 C12 120.7(4) . . ?
C14 C13 H13 119.6 . . ?
C13 C14 C15 118.4(4) . . ?
C13 C14 C17 120.4(5) . . ?
C15 C14 C17 121.2(5) . . ?
C14 C15 H15 119.5 . . ?
C14 C15 C16 121.0(5) . . ?
C16 C15 H15 119.5 . . ?
C11 C16 C15 120.5(4) . . ?
C11 C16 H16 119.8 . . ?
C15 C16 H16 119.8 . . ?
C14 C17 H17A 109.5 . . ?
C14 C17 H17B 109.5 . . ?
C14 C17 H17C 109.5 . . ?
H17A C17 H17B 109.5 . . ?
H17A C17 H17C 109.5 . . ?
H17B C17 H17C 109.5 . . ?
C22 C21 Sb1 120.2(3) . . ?
C22 C21 C26 119.7(4) . . ?
C26 C21 Sb1 120.1(4) . . ?
C21 C22 H22 119.9 . . ?
C21 C22 C23 120.2(4) . . ?
C23 C22 H22 119.9 . . ?
C22 C23 H23 119.5 . . ?
C24 C23 C22 121.1(4) . . ?
C24 C23 H23 119.5 . . ?
C23 C24 C25 117.7(4) . . ?
C23 C24 C27 121.1(5) . . ?
C25 C24 C27 121.3(4) . . ?
C24 C25 H25 119.0 . . ?
C26 C25 C24 121.9(4) . . ?
C26 C25 H25 119.0 . . ?
C21 C26 H26 120.3 . . ?
C25 C26 C21 119.4(5) . . ?
C25 C26 H26 120.3 . . ?
C24 C27 H27A 109.5 . . ?
C24 C27 H27B 109.5 . . ?
C24 C27 H27C 109.5 . . ?
H27A C27 H27B 109.5 . . ?
H27A C27 H27C 109.5 . . ?
H27B C27 H27C 109.5 . . ?
C32 C31 Sb1 121.3(3) . . ?
C32 C31 C36 118.9(4) . . ?
C36 C31 Sb1 119.7(4) . . ?
C31 C32 H32 119.9 . . ?
C31 C32 C33 120.2(4) . . ?
C33 C32 H32 119.9 . . ?
C32 C33 H33 119.5 . . ?
C34 C33 C32 120.9(5) . . ?
C34 C33 H33 119.5 . . ?
C33 C34 C37 121.7(5) . . ?
C35 C34 C33 118.2(5) . . ?
C35 C34 C37 120.1(5) . . ?
C34 C35 H35 119.3 . . ?
C34 C35 C36 121.4(5) . . ?
C36 C35 H35 119.3 . . ?
C31 C36 H36 119.8 . . ?
C35 C36 C31 120.3(5) . . ?
C35 C36 H36 119.8 . . ?
C34 C37 H37A 109.5 . . ?
C34 C37 H37B 109.5 . . ?
C34 C37 H37C 109.5 . . ?
H37A C37 H37B 109.5 . . ?
H37A C37 H37C 109.5 . . ?
H37B C37 H37C 109.5 . . ?

loop_
_geom_bond_atom_site_label_1
_geom_bond_atom_site_label_2
_geom_bond_distance
_geom_bond_site_symmetry_2
_geom_bond_publ_flag
Sb1 O2 2.017(3) . ?
Sb1 O1A 2.018(5) . ?
Sb1 O1B 1.985(8) . ?
Sb1 C11 2.157(4) . ?
Sb1 C21 2.130(4) . ?
Sb1 C31 2.124(5) . ?
O2 C2A 1.448(9) . ?
O2 C2B 1.339(13) . ?
O1A C1A 1.433(9) . ?
C1A H1A 1.0000 . ?
C1A C2A 1.551(11) . ?
C1A C6A 1.504(11) . ?
C2A H2A 1.0000 . ?
C2A C3A 1.495(11) . ?
C3A H3AA 0.9900 . ?
C3A H3AB 0.9900 . ?
C3A C4A 1.547(12) . ?
C4A H4AA 0.9900 . ?
C4A H4AB 0.9900 . ?
C4A C5A 1.532(12) . ?
C5A H5AA 0.9900 . ?
C5A H5AB 0.9900 . ?
C5A C6A 1.514(11) . ?
C6A H6AA 0.9900 . ?
C6A H6AB 0.9900 . ?
O1B C1B 1.443(12) . ?
C1B H1B 1.0000 . ?
C1B C2B 1.548(15) . ?
C1B C6B 1.506(14) . ?
C2B H2B 1.0000 . ?
C2B C3B 1.497(13) . ?
C3B H3BA 0.9900 . ?
C3B H3BB 0.9900 . ?
C3B C4B 1.552(15) . ?
C4B H4BA 0.9900 . ?
C4B H4BB 0.9900 . ?
C4B C5B 1.510(16) . ?
C5B H5BA 0.9900 . ?
C5B H5BB 0.9900 . ?
C5B C6B 1.530(14) . ?
C6B H6BA 0.9900 . ?
C6B H6BB 0.9900 . ?
C11 C12 1.392(6) . ?
C11 C16 1.383(6) . ?
C12 H12 0.9500 . ?
C12 C13 1.392(6) . ?
C13 H13 0.9500 . ?
C13 C14 1.387(7) . ?
C14 C15 1.388(7) . ?
C14 C17 1.512(6) . ?
C15 H15 0.9500 . ?
C15 C16 1.393(6) . ?
C16 H16 0.9500 . ?
C17 H17A 0.9800 . ?
C17 H17B 0.9800 . ?
C17 H17C 0.9800 . ?
C21 C22 1.383(6) . ?
C21 C26 1.389(6) . ?
C22 H22 0.9500 . ?
C22 C23 1.390(7) . ?
C23 H23 0.9500 . ?
C23 C24 1.389(7) . ?
C24 C25 1.394(7) . ?
C24 C27 1.497(7) . ?
C25 H25 0.9500 . ?
C25 C26 1.384(7) . ?
C26 H26 0.9500 . ?
C27 H27A 0.9800 . ?
C27 H27B 0.9800 . ?
C27 H27C 0.9800 . ?
C31 C32 1.383(6) . ?
C31 C36 1.390(6) . ?
C32 H32 0.9500 . ?
C32 C33 1.394(7) . ?
C33 H33 0.9500 . ?
C33 C34 1.393(7) . ?
C34 C35 1.376(8) . ?
C34 C37 1.513(7) . ?
C35 H35 0.9500 . ?
C35 C36 1.388(7) . ?
C36 H36 0.9500 . ?
C37 H37A 0.9800 . ?
C37 H37B 0.9800 . ?
C37 H37C 0.9800 . ?

loop_
_geom_torsion_atom_site_label_1
_geom_torsion_atom_site_label_2
_geom_torsion_atom_site_label_3
_geom_torsion_atom_site_label_4
_geom_torsion
_geom_torsion_site_symmetry_1
_geom_torsion_site_symmetry_2
_geom_torsion_site_symmetry_3
_geom_torsion_site_symmetry_4
_geom_torsion_publ_flag
Sb1 O2 C2A C1A -44.9(6) . . . . ?
Sb1 O2 C2A C3A -169.7(6) . . . . ?
Sb1 O2 C2B C1B 45.5(9) . . . . ?
Sb1 O2 C2B C3B 169.9(7) . . . . ?
Sb1 O1A C1A C2A -26.6(8) . . . . ?
Sb1 O1A C1A C6A 96.8(7) . . . . ?
Sb1 O1B C1B C2B 27.4(11) . . . . ?
Sb1 O1B C1B C6B -97.4(12) . . . . ?
Sb1 C11 C12 C13 -178.0(3) . . . . ?
Sb1 C11 C16 C15 177.3(3) . . . . ?
Sb1 C21 C22 C23 178.6(3) . . . . ?
Sb1 C21 C26 C25 -177.9(3) . . . . ?
Sb1 C31 C32 C33 -178.6(4) . . . . ?
Sb1 C31 C36 C35 178.0(5) . . . . ?
O2 C2A C3A C4A 70.8(10) . . . . ?
O2 C2B C3B C4B -73.5(15) . . . . ?
O1A C1A C2A O2 45.8(8) . . . . ?
O1A C1A C2A C3A 170.8(7) . . . . ?
O1A C1A C6A C5A -172.1(7) . . . . ?
C1A C2A C3A C4A -51.0(11) . . . . ?
C2A C1A C6A C5A -52.5(10) . . . . ?
C2A C3A C4A C5A 56.6(11) . . . . ?
C3A C4A C5A C6A -60.8(11) . . . . ?
C4A C5A C6A C1A 59.5(11) . . . . ?
C6A C1A C2A O2 -75.8(8) . . . . ?
C6A C1A C2A C3A 49.2(10) . . . . ?
O1B C1B C2B O2 -45.7(11) . . . . ?
O1B C1B C2B C3B -167.1(11) . . . . ?
O1B C1B C6B C5B 170.3(11) . . . . ?
C1B C2B C3B C4B 45.0(17) . . . . ?
C2B C1B C6B C5B 49.8(17) . . . . ?
C2B C3B C4B C5B -53.0(17) . . . . ?
C3B C4B C5B C6B 60.1(16) . . . . ?
C4B C5B C6B C1B -58.5(17) . . . . ?
C6B C1B C2B O2 76.7(12) . . . . ?
C6B C1B C2B C3B -44.7(16) . . . . ?
C11 C12 C13 C14 0.4(7) . . . . ?
C12 C11 C16 C15 -1.2(6) . . . . ?
C12 C13 C14 C15 -0.8(7) . . . . ?
C12 C13 C14 C17 178.1(5) . . . . ?
C13 C14 C15 C16 0.2(7) . . . . ?
C14 C15 C16 C11 0.8(7) . . . . ?
C16 C11 C12 C13 0.6(6) . . . . ?
C17 C14 C15 C16 -178.7(4) . . . . ?
C21 C22 C23 C24 -0.3(7) . . . . ?
C22 C21 C26 C25 1.0(7) . . . . ?
C22 C23 C24 C25 0.2(7) . . . . ?
C22 C23 C24 C27 178.4(4) . . . . ?
C23 C24 C25 C26 0.5(7) . . . . ?
C24 C25 C26 C21 -1.1(7) . . . . ?
C26 C21 C22 C23 -0.3(7) . . . . ?
C27 C24 C25 C26 -177.7(4) . . . . ?
C31 C32 C33 C34 0.0(8) . . . . ?
C32 C31 C36 C35 -1.2(8) . . . . ?
C32 C33 C34 C35 -0.1(8) . . . . ?
C32 C33 C34 C37 179.9(5) . . . . ?
C33 C34 C35 C36 -0.5(9) . . . . ?
C34 C35 C36 C31 1.1(9) . . . . ?
C36 C31 C32 C33 0.6(7) . . . . ?
C37 C34 C35 C36 179.6(6) . . . . ?

loop_
_exptl_oxdiff_crystal_face_indexfrac_h
_exptl_oxdiff_crystal_face_indexfrac_k
_exptl_oxdiff_crystal_face_indexfrac_l
_exptl_oxdiff_crystal_face_x
_exptl_oxdiff_crystal_face_y
_exptl_oxdiff_crystal_face_z
2.0002 0.9994 -0.9983 -0.1967 0.0943 0.2779
-1.0006 -0.0033 -2.0010 -0.2444 0.1370 -0.1955
1.0006 0.0033 2.0010 0.2444 -0.1370 0.1955
-1.0000 -0.0004 -0.0010 -0.0273 -0.0380 -0.1619
2.0011 1.0038 2.0017 0.1290 -0.1681 0.3282
1.0010 1.0034 2.0007 0.1017 -0.2061 0.1662
-1.9997 0.0006 0.9980 0.0541 -0.1634 -0.3071
-2.0008 -1.0023 -1.0017 -0.0204 0.0806 -0.3114
2.0012 2.0024 1.0014 -0.1222 -0.1497 0.2822
-0.0011 -2.0016 -0.9994 0.1767 0.2257 0.0417
-2.0012 -2.0024 -1.0014 0.1222 0.1497 -0.2822
1.9989 -2.0007 -0.9974 0.2312 0.3016 0.3656
0.0004 1.0000 -0.0003 -0.1426 -0.0691 -0.0292
-1.0009 -2.0005 -0.0004 0.2580 0.1002 -0.1035
1.0004 1.0005 0.0007 -0.1154 -0.0311 0.1327
-1.0004 -1.0005 -0.0007 0.1154 0.0311 -0.1327
1.9990 -1.0022 -1.9976 -0.0200 0.3200 0.3196
0.9986 -2.0026 -1.9983 0.0954 0.3511 0.1869
-2.0002 -0.9994 0.9983 0.1967 -0.0943 -0.2779
